data_4107768
loop_
_publ_author_name
'Ryan E. Cowley'
'J\'er\^ome Elha\"ik'
'Nathan A. Eckert'
'William W. Brennessel'
'Eckhard Bill'
'Patrick L. Holland'

_publ_section_title
;
 A Bridging Hexazene (RNNNNNNR) Ligand from Reductive Coupling of Azides
;
_journal_name_full 'Journal of the American Chemical Society'
_journal_page_first 6074
_journal_page_last 6075
_journal_paper_doi 10.1021/ja801375g
_journal_volume 130
_journal_year 2008
_chemical_formula_moiety 'C90 H136 Fe2 N10, 2(C6 D6)'
_chemical_formula_sum 'C102 H136 D12 Fe2 N10'
_chemical_formula_weight 1638.08
_chemical_name_common holrc02
_chemical_name_systematic
;
 ?
;
_space_group_IT_number 61
_symmetry_cell_setting orthorhombic
_symmetry_space_group_name_Hall '-P 2ac 2ab'
_symmetry_space_group_name_H-M 'P b c a'
_atom_sites_solution_hydrogens geom
_atom_sites_solution_primary direct
_atom_sites_solution_secondary difmap
_audit_creation_method SHELXL-97
_cell_angle_alpha 90.00
_cell_angle_beta 90.00
_cell_angle_gamma 90.00
_cell_formula_units_Z 4
_cell_length_a 24.789(3)
_cell_length_b 24.031(3)
_cell_length_c 15.525(2)
_cell_measurement_reflns_used 3954
_cell_measurement_temperature 100.0(1)
_cell_measurement_theta_max 32.00
_cell_measurement_theta_min 2.70
_cell_volume 9248(2)
_computing_cell_refinement 'SAINT (Bruker, 2006)'
_computing_data_collection 'APEX2 (Bruker, 2006)'
_computing_data_reduction 'SAINT (Bruker, 2006)'
_computing_molecular_graphics 'SHELXTL (Bruker, 2000)'
_computing_publication_material 'SHELXTL (Bruker, 2000)'
_computing_structure_refinement 'SHELXL-97 (Sheldrick, 1997)'
_computing_structure_solution 'SHELXS-97 (Sheldrick, 1997)'
_diffrn_ambient_temperature 100.0(1)
_diffrn_measured_fraction_theta_full 0.998
_diffrn_measured_fraction_theta_max 0.998
_diffrn_measurement_device_type 'Bruker SMART APEX II CCD Platform'
_diffrn_measurement_method 'area detector, \w scans per \f'
_diffrn_radiation_monochromator graphite
_diffrn_radiation_source 'fine-focus sealed tube'
_diffrn_radiation_type MoK\a
_diffrn_radiation_wavelength 0.71073
_diffrn_reflns_av_R_equivalents 0.1214
_diffrn_reflns_av_sigmaI/netI 0.0724
_diffrn_reflns_limit_h_max 37
_diffrn_reflns_limit_h_min -37
_diffrn_reflns_limit_k_max 35
_diffrn_reflns_limit_k_min -36
_diffrn_reflns_limit_l_max 23
_diffrn_reflns_limit_l_min -23
_diffrn_reflns_number 158250
_diffrn_reflns_theta_full 32.58
_diffrn_reflns_theta_max 32.58
_diffrn_reflns_theta_min 1.64
_exptl_absorpt_coefficient_mu 0.365
_exptl_absorpt_correction_T_max 0.9507
_exptl_absorpt_correction_T_min 0.9306
_exptl_absorpt_correction_type multi-scan
_exptl_absorpt_process_details 'SADABS (Sheldrick, 2007)'
_exptl_crystal_colour 'dark orange'
_exptl_crystal_density_diffrn 1.176
_exptl_crystal_description block
_exptl_crystal_F_000 3528
_exptl_crystal_size_max 0.20
_exptl_crystal_size_mid 0.18
_exptl_crystal_size_min 0.14
_refine_diff_density_max 0.811
_refine_diff_density_min -0.625
_refine_diff_density_rms 0.073
_refine_ls_extinction_method none
_refine_ls_goodness_of_fit_ref 1.064
_refine_ls_hydrogen_treatment constr
_refine_ls_matrix_type full
_refine_ls_number_parameters 568
_refine_ls_number_reflns 16835
_refine_ls_number_restraints 15
_refine_ls_restrained_S_all 1.064
_refine_ls_R_factor_all 0.1014
_refine_ls_R_factor_gt 0.0641
_refine_ls_shift/su_max 0.002
_refine_ls_shift/su_mean 0.000
_refine_ls_structure_factor_coef Fsqd
_refine_ls_weighting_details 'calc w=1/[\s^2^(Fo^2^)+(0.0000P)^2^+15.3655P] where P=(Fo^2^+2Fc^2^)/3'
_refine_ls_weighting_scheme calc
_refine_ls_wR_factor_gt 0.1305
_refine_ls_wR_factor_ref 0.1440
_reflns_number_gt 11491
_reflns_number_total 16835
_reflns_threshold_expression >2sigma(I)
_cod_data_source_file ja801375g-file002_1.cif
_cod_data_source_block holrc02
_cod_database_code 4107768

loop_
_symmetry_equiv_pos_as_xyz
'x, y, z'
'-x+1/2, -y, z+1/2'
'-x, y+1/2, -z+1/2'
'x+1/2, -y+1/2, -z'
'-x, -y, -z'
'x-1/2, y, -z-1/2'
'x, -y-1/2, z-1/2'
'-x-1/2, y-1/2, z'

loop_
_atom_site_label
_atom_site_type_symbol
_atom_site_fract_x
_atom_site_fract_y
_atom_site_fract_z
_atom_site_U_iso_or_equiv
_atom_site_adp_type
_atom_site_occupancy
_atom_site_symmetry_multiplicity
_atom_site_calc_flag
_atom_site_refinement_flags
_atom_site_disorder_assembly
_atom_site_disorder_group
Fe1 Fe 0.030732(11) 0.528466(11) 0.140568(17) 0.01362(6) Uani 1 1 d . . .
N1 N -0.03474(7) 0.47614(7) 0.12890(10) 0.0152(3) Uani 1 1 d . . .
N2 N 0.02173(7) 0.51690(7) 0.01297(10) 0.0152(3) Uani 1 1 d . . .
N3 N 0.05011(7) 0.53766(7) -0.05125(10) 0.0152(3) Uani 1 1 d . . .
N11 N 0.09857(7) 0.49956(7) 0.19678(10) 0.0144(3) Uani 1 1 d . A .
N21 N 0.02270(7) 0.60103(7) 0.20794(11) 0.0169(3) Uani 1 1 d . A .
C21 C 0.10147(8) 0.50985(8) 0.28153(13) 0.0167(4) Uani 1 1 d D . .
C31 C 0.07060(8) 0.55229(8) 0.32008(13) 0.0176(4) Uani 1 1 d . A .
H31 H 0.0685 0.5488 0.3809 0.021 Uiso 1 1 calc R . .
C41 C 0.04196(8) 0.59909(8) 0.28829(13) 0.0173(4) Uani 1 1 d . . .
C51 C 0.03492(11) 0.64494(9) 0.35994(14) 0.0272(5) Uani 1 1 d . A .
C11 C 0.13186(13) 0.47168(15) 0.3489(2) 0.0206(7) Uani 0.742(4) 1 d PD A 1
C61 C 0.09052(14) 0.42986(16) 0.3853(2) 0.0291(7) Uani 0.742(4) 1 d PD A 1
H61A H 0.1083 0.4056 0.4274 0.044 Uiso 0.742(4) 1 calc PR A 1
H61B H 0.0759 0.4073 0.3382 0.044 Uiso 0.742(4) 1 calc PR A 1
H61C H 0.0611 0.4502 0.4135 0.044 Uiso 0.742(4) 1 calc PR A 1
C71 C 0.1800(4) 0.4378(4) 0.3148(11) 0.0218(11) Uani 0.742(4) 1 d PD A 1
H71A H 0.1972 0.4180 0.3626 0.033 Uiso 0.742(4) 1 calc PR A 1
H71B H 0.2062 0.4629 0.2880 0.033 Uiso 0.742(4) 1 calc PR A 1
H71C H 0.1673 0.4108 0.2720 0.033 Uiso 0.742(4) 1 calc PR A 1
C81 C 0.15449(15) 0.50470(16) 0.4267(2) 0.0326(8) Uani 0.742(4) 1 d PD A 1
H81A H 0.1756 0.4797 0.4635 0.049 Uiso 0.742(4) 1 calc PR A 1
H81B H 0.1245 0.5204 0.4600 0.049 Uiso 0.742(4) 1 calc PR A 1
H81C H 0.1776 0.5349 0.4059 0.049 Uiso 0.742(4) 1 calc PR A 1
C11' C 0.1425(4) 0.4836(5) 0.3478(8) 0.0206(7) Uani 0.258(4) 1 d PD A 5
C61' C 0.1047(4) 0.4539(5) 0.4096(7) 0.0291(7) Uani 0.258(4) 1 d PD A 5
H61D H 0.1259 0.4348 0.4539 0.044 Uiso 0.258(4) 1 calc PR A 5
H61E H 0.0831 0.4266 0.3778 0.044 Uiso 0.258(4) 1 calc PR A 5
H61F H 0.0808 0.4811 0.4369 0.044 Uiso 0.258(4) 1 calc PR A 5
C71' C 0.1855(13) 0.4431(14) 0.314(3) 0.0218(11) Uani 0.258(4) 1 d PD A 5
H71D H 0.2064 0.4285 0.3629 0.033 Uiso 0.258(4) 1 calc PR A 5
H71E H 0.2097 0.4627 0.2747 0.033 Uiso 0.258(4) 1 calc PR A 5
H71F H 0.1680 0.4122 0.2840 0.033 Uiso 0.258(4) 1 calc PR A 5
C81' C 0.1728(4) 0.5314(5) 0.3930(7) 0.0326(8) Uani 0.258(4) 1 d PD A 5
H81D H 0.2030 0.5162 0.4262 0.049 Uiso 0.258(4) 1 calc PR A 5
H81E H 0.1481 0.5510 0.4318 0.049 Uiso 0.258(4) 1 calc PR A 5
H81F H 0.1865 0.5575 0.3496 0.049 Uiso 0.258(4) 1 calc PR A 5
C91 C -0.00374(13) 0.62086(11) 0.42813(17) 0.0391(7) Uani 1 1 d . . .
H91A H -0.0383 0.6116 0.4010 0.059 Uiso 1 1 calc R A .
H91B H -0.0097 0.6485 0.4736 0.059 Uiso 1 1 calc R . .
H91C H 0.0121 0.5872 0.4532 0.059 Uiso 1 1 calc R . .
C101 C 0.01274(12) 0.70271(9) 0.33395(15) 0.0308(5) Uani 1 1 d . . .
H10A H -0.0235 0.6985 0.3095 0.046 Uiso 1 1 calc R A .
H10B H 0.0366 0.7196 0.2910 0.046 Uiso 1 1 calc R . .
H10C H 0.0110 0.7267 0.3849 0.046 Uiso 1 1 calc R . .
C111 C 0.09090(13) 0.65676(11) 0.40155(18) 0.0428(7) Uani 1 1 d . . .
H11A H 0.0873 0.6867 0.4441 0.064 Uiso 1 1 calc R A .
H11B H 0.1165 0.6681 0.3568 0.064 Uiso 1 1 calc R . .
H11C H 0.1041 0.6230 0.4300 0.064 Uiso 1 1 calc R . .
C12 C 0.13892(8) 0.46899(8) 0.14936(12) 0.0158(3) Uani 1 1 d . . .
C22 C 0.13092(8) 0.41274(8) 0.12635(13) 0.0184(4) Uani 1 1 d . A .
C32 C 0.17197(9) 0.38467(9) 0.08313(15) 0.0227(4) Uani 1 1 d . . .
H32A H 0.1670 0.3466 0.0686 0.027 Uiso 1 1 calc R A .
C42 C 0.21957(9) 0.41055(10) 0.06095(15) 0.0249(4) Uani 1 1 d . A .
H42A H 0.2477 0.3902 0.0337 0.030 Uiso 1 1 calc R . .
C52 C 0.22580(9) 0.46657(9) 0.07891(14) 0.0230(4) Uani 1 1 d . . .
H52A H 0.2580 0.4848 0.0617 0.028 Uiso 1 1 calc R A .
C62 C 0.18601(8) 0.49696(9) 0.12159(14) 0.0190(4) Uani 1 1 d D A .
C72 C 0.07923(9) 0.38110(8) 0.14593(14) 0.0199(4) Uani 1 1 d . . .
H72A H 0.0546 0.4062 0.1790 0.024 Uiso 1 1 calc R A .
C82 C 0.08895(12) 0.32843(10) 0.19956(19) 0.0368(6) Uani 1 1 d . A .
H82A H 0.1103 0.3378 0.2506 0.055 Uiso 1 1 calc R . .
H82B H 0.1085 0.3010 0.1648 0.055 Uiso 1 1 calc R . .
H82C H 0.0542 0.3128 0.2175 0.055 Uiso 1 1 calc R . .
C92 C 0.05130(9) 0.36508(10) 0.06146(15) 0.0260(5) Uani 1 1 d . A .
H92A H 0.0429 0.3988 0.0286 0.039 Uiso 1 1 calc R . .
H92B H 0.0178 0.3450 0.0742 0.039 Uiso 1 1 calc R . .
H92C H 0.0753 0.3412 0.0275 0.039 Uiso 1 1 calc R . .
C102 C 0.1956(4) 0.55880(12) 0.1378(4) 0.0221(7) Uani 0.681(4) 1 d PD A 1
H10D H 0.1596 0.5774 0.1337 0.026 Uiso 0.681(4) 1 calc PR A 1
C112 C 0.21816(18) 0.57271(16) 0.2270(3) 0.0361(8) Uani 0.681(4) 1 d PD A 1
H11D H 0.1928 0.5600 0.2713 0.054 Uiso 0.681(4) 1 calc PR A 1
H11E H 0.2232 0.6130 0.2319 0.054 Uiso 0.681(4) 1 calc PR A 1
H11F H 0.2529 0.5540 0.2348 0.054 Uiso 0.681(4) 1 calc PR A 1
C122 C 0.23166(17) 0.58604(16) 0.0692(3) 0.0346(8) Uani 0.681(4) 1 d PD A 1
H12A H 0.2176 0.5773 0.0117 0.052 Uiso 0.681(4) 1 calc PR A 1
H12B H 0.2685 0.5717 0.0746 0.052 Uiso 0.681(4) 1 calc PR A 1
H12C H 0.2318 0.6265 0.0775 0.052 Uiso 0.681(4) 1 calc PR A 1
C10" C 0.1918(9) 0.5600(2) 0.1291(10) 0.0221(7) Uani 0.319(4) 1 d PD A 5
H10E H 0.1600 0.5758 0.1604 0.026 Uiso 0.319(4) 1 calc PR A 5
C11" C 0.2436(4) 0.5730(3) 0.1785(6) 0.0361(8) Uani 0.319(4) 1 d PD A 5
H11G H 0.2445 0.5513 0.2319 0.054 Uiso 0.319(4) 1 calc PR A 5
H11H H 0.2447 0.6128 0.1924 0.054 Uiso 0.319(4) 1 calc PR A 5
H11I H 0.2749 0.5634 0.1428 0.054 Uiso 0.319(4) 1 calc PR A 5
C12" C 0.1960(4) 0.5861(3) 0.0392(6) 0.0346(8) Uani 0.319(4) 1 d PD A 5
H12D H 0.1623 0.5801 0.0077 0.052 Uiso 0.319(4) 1 calc PR A 5
H12E H 0.2259 0.5688 0.0076 0.052 Uiso 0.319(4) 1 calc PR A 5
H12F H 0.2027 0.6261 0.0447 0.052 Uiso 0.319(4) 1 calc PR A 5
C13 C 0.00095(9) 0.65087(8) 0.16926(13) 0.0193(4) Uani 1 1 d . . .
C23 C -0.05481(10) 0.66205(9) 0.17011(14) 0.0215(4) Uani 1 1 d . A .
C33 C -0.07287(10) 0.71299(9) 0.13686(15) 0.0257(4) Uani 1 1 d . . .
H33A H -0.1103 0.7214 0.1386 0.031 Uiso 1 1 calc R A .
C43 C -0.03760(11) 0.75115(10) 0.10167(15) 0.0306(5) Uani 1 1 d . A .
H43A H -0.0503 0.7862 0.0820 0.037 Uiso 1 1 calc R . .
C53 C 0.01626(11) 0.73786(9) 0.09536(15) 0.0293(5) Uani 1 1 d . . .
H53A H 0.0401 0.7633 0.0682 0.035 Uiso 1 1 calc R A .
C63 C 0.03669(10) 0.68799(8) 0.12778(14) 0.0243(4) Uani 1 1 d D A .
C73 C -0.09719(10) 0.62254(10) 0.20575(15) 0.0253(5) Uani 1 1 d . . .
H73A H -0.0788 0.5880 0.2265 0.030 Uiso 1 1 calc R A .
C83 C -0.12894(12) 0.64819(13) 0.28151(17) 0.0393(6) Uani 1 1 d . A .
H83A H -0.1036 0.6615 0.3254 0.059 Uiso 1 1 calc R . .
H83B H -0.1527 0.6199 0.3067 0.059 Uiso 1 1 calc R . .
H83C H -0.1507 0.6795 0.2606 0.059 Uiso 1 1 calc R . .
C93 C -0.13747(10) 0.60645(10) 0.13461(17) 0.0308(5) Uani 1 1 d . A .
H93A H -0.1186 0.5857 0.0893 0.046 Uiso 1 1 calc R . .
H93B H -0.1534 0.6402 0.1100 0.046 Uiso 1 1 calc R . .
H93C H -0.1660 0.5832 0.1592 0.046 Uiso 1 1 calc R . .
C103 C 0.09739(14) 0.6761(3) 0.1223(3) 0.0229(10) Uani 0.644(3) 1 d PD A 1
H10F H 0.1042 0.6412 0.1554 0.028 Uiso 0.644(3) 1 calc PR A 1
C113 C 0.13672(15) 0.72055(15) 0.1575(2) 0.0260(6) Uani 0.644(3) 1 d PD A 1
H11J H 0.1293 0.7270 0.2187 0.039 Uiso 0.644(3) 1 calc PR A 1
H11K H 0.1319 0.7553 0.1255 0.039 Uiso 0.644(3) 1 calc PR A 1
H11L H 0.1739 0.7075 0.1507 0.039 Uiso 0.644(3) 1 calc PR A 1
C123 C 0.11223(16) 0.66400(15) 0.0269(2) 0.0262(6) Uani 0.644(3) 1 d PD A 1
H12G H 0.0944 0.6296 0.0083 0.039 Uiso 0.644(3) 1 calc PR A 1
H12H H 0.1514 0.6597 0.0217 0.039 Uiso 0.644(3) 1 calc PR A 1
H12I H 0.1002 0.6950 -0.0094 0.039 Uiso 0.644(3) 1 calc PR A 1
C10Z C 0.0940(2) 0.6721(6) 0.1010(6) 0.0229(10) Uani 0.356(3) 1 d PD A 5
H10G H 0.0969 0.6310 0.0919 0.028 Uiso 0.356(3) 1 calc PR A 5
C11Z C 0.1266(3) 0.6895(3) 0.1776(4) 0.0260(6) Uani 0.356(3) 1 d PD A 5
H11M H 0.1203 0.6635 0.2251 0.039 Uiso 0.356(3) 1 calc PR A 5
H11N H 0.1159 0.7270 0.1953 0.039 Uiso 0.356(3) 1 calc PR A 5
H11O H 0.1650 0.6894 0.1625 0.039 Uiso 0.356(3) 1 calc PR A 5
C12Z C 0.1096(3) 0.7032(3) 0.0194(4) 0.0262(6) Uani 0.356(3) 1 d PD A 5
H12J H 0.1422 0.6865 -0.0053 0.039 Uiso 0.356(3) 1 calc PR A 5
H12K H 0.1166 0.7423 0.0332 0.039 Uiso 0.356(3) 1 calc PR A 5
H12L H 0.0801 0.7009 -0.0224 0.039 Uiso 0.356(3) 1 calc PR A 5
C14 C -0.06816(8) 0.44807(8) 0.19624(12) 0.0156(3) Uani 1 1 d . . .
C24 C -0.04557(8) 0.46671(10) 0.28351(13) 0.0206(4) Uani 1 1 d . . .
H24A H -0.0481 0.5077 0.2885 0.025 Uiso 1 1 calc R . .
H24B H -0.0071 0.4561 0.2879 0.025 Uiso 1 1 calc R . .
C34 C -0.06407(11) 0.38473(9) 0.19030(16) 0.0272(5) Uani 1 1 d . . .
H34A H -0.0257 0.3734 0.1937 0.033 Uiso 1 1 calc R . .
H34B H -0.0785 0.3721 0.1342 0.033 Uiso 1 1 calc R . .
C44 C -0.12769(8) 0.46478(10) 0.19061(14) 0.0232(4) Uani 1 1 d . . .
H44A H -0.1426 0.4530 0.1343 0.028 Uiso 1 1 calc R . .
H44B H -0.1310 0.5058 0.1948 0.028 Uiso 1 1 calc R . .
C54 C -0.07760(9) 0.43925(10) 0.35680(14) 0.0248(4) Uani 1 1 d . . .
H54A H -0.0628 0.4518 0.4134 0.030 Uiso 1 1 calc R . .
C64 C -0.09584(11) 0.35716(10) 0.26360(16) 0.0320(6) Uani 1 1 d . . .
H64A H -0.0926 0.3158 0.2589 0.038 Uiso 1 1 calc R . .
C74 C -0.15989(9) 0.43733(10) 0.26385(14) 0.0245(4) Uani 1 1 d . . .
H74A H -0.1986 0.4487 0.2596 0.029 Uiso 1 1 calc R . .
C84 C -0.07280(11) 0.37643(11) 0.35018(16) 0.0322(5) Uani 1 1 d . . .
H84A H -0.0929 0.3587 0.3979 0.039 Uiso 1 1 calc R . .
H84B H -0.0344 0.3653 0.3547 0.039 Uiso 1 1 calc R . .
C94 C -0.15556(11) 0.37396(11) 0.25633(16) 0.0319(5) Uani 1 1 d . . .
H94A H -0.1703 0.3616 0.2003 0.038 Uiso 1 1 calc R . .
H94B H -0.1767 0.3560 0.3028 0.038 Uiso 1 1 calc R . .
C104 C -0.13714(9) 0.45591(10) 0.35046(15) 0.0261(5) Uani 1 1 d . . .
H10H H -0.1578 0.4383 0.3978 0.031 Uiso 1 1 calc R . .
H10I H -0.1406 0.4968 0.3562 0.031 Uiso 1 1 calc R . .
C15 C 0.2638(2) 0.2467(2) 0.3740(4) 0.1009(18) Uani 1 1 d . . .
D15 H 0.2856 0.2355 0.3268 0.121 Uiso 1 1 calc R . .
C25 C 0.27300(16) 0.22509(19) 0.4539(4) 0.0811(15) Uani 1 1 d . . .
D25 H 0.3016 0.1993 0.4617 0.097 Uiso 1 1 calc R . .
C35 C 0.24255(19) 0.23957(17) 0.5217(3) 0.0754(13) Uani 1 1 d . . .
D35 H 0.2495 0.2248 0.5774 0.091 Uiso 1 1 calc R . .
C45 C 0.19969(19) 0.27757(17) 0.5079(3) 0.0767(14) Uani 1 1 d . . .
D45 H 0.1771 0.2888 0.5541 0.092 Uiso 1 1 calc R . .
C55 C 0.19152(16) 0.29793(16) 0.4260(3) 0.0687(12) Uani 1 1 d . . .
D55 H 0.1622 0.3225 0.4157 0.082 Uiso 1 1 calc R . .
C65 C 0.22349(19) 0.2841(2) 0.3617(4) 0.0825(14) Uani 1 1 d . . .
D65 H 0.2183 0.3003 0.3065 0.099 Uiso 1 1 calc R . .

loop_
_atom_site_aniso_label
_atom_site_aniso_U_11
_atom_site_aniso_U_22
_atom_site_aniso_U_33
_atom_site_aniso_U_23
_atom_site_aniso_U_13
_atom_site_aniso_U_12
Fe1 0.01673(12) 0.01263(11) 0.01150(11) -0.00108(10) -0.00129(10) -0.00056(10)
N1 0.0168(7) 0.0174(7) 0.0114(7) 0.0003(6) 0.0002(6) -0.0012(6)
N2 0.0163(8) 0.0160(7) 0.0134(7) 0.0006(6) 0.0003(6) -0.0054(6)
N3 0.0158(7) 0.0170(8) 0.0127(7) 0.0004(6) 0.0007(6) -0.0029(6)
N11 0.0158(7) 0.0147(7) 0.0126(7) -0.0013(6) 0.0005(6) -0.0010(6)
N21 0.0224(9) 0.0131(7) 0.0152(7) -0.0012(6) 0.0014(6) -0.0010(6)
C21 0.0151(9) 0.0200(9) 0.0150(9) -0.0014(7) -0.0009(7) -0.0033(7)
C31 0.0202(9) 0.0202(9) 0.0122(8) -0.0020(7) -0.0002(7) -0.0016(7)
C41 0.0228(10) 0.0153(8) 0.0139(8) -0.0021(7) 0.0030(7) -0.0025(7)
C51 0.0492(14) 0.0182(9) 0.0142(9) -0.0053(8) 0.0020(10) 0.0021(9)
C11 0.0150(16) 0.0318(19) 0.0152(10) -0.0027(13) -0.0052(11) 0.0023(13)
C61 0.0260(17) 0.0335(19) 0.0278(17) 0.0158(14) 0.0021(12) 0.0048(13)
C71 0.018(2) 0.027(2) 0.0207(10) -0.0010(18) -0.0047(19) 0.0026(18)
C81 0.0332(18) 0.041(2) 0.0241(16) -0.0113(13) -0.0135(13) 0.0139(15)
C11' 0.0150(16) 0.0318(19) 0.0152(10) -0.0027(13) -0.0052(11) 0.0023(13)
C61' 0.0260(17) 0.0335(19) 0.0278(17) 0.0158(14) 0.0021(12) 0.0048(13)
C71' 0.018(2) 0.027(2) 0.0207(10) -0.0010(18) -0.0047(19) 0.0026(18)
C81' 0.0332(18) 0.041(2) 0.0241(16) -0.0113(13) -0.0135(13) 0.0139(15)
C91 0.068(2) 0.0266(12) 0.0230(12) -0.0003(10) 0.0197(12) 0.0135(12)
C101 0.0529(16) 0.0179(10) 0.0217(11) -0.0064(8) 0.0018(10) 0.0032(10)
C111 0.068(2) 0.0277(13) 0.0326(14) -0.0089(11) -0.0206(14) -0.0049(13)
C12 0.0176(8) 0.0167(8) 0.0132(8) -0.0012(7) 0.0001(7) 0.0030(7)
C22 0.0207(9) 0.0164(8) 0.0179(9) -0.0010(7) -0.0021(7) 0.0014(7)
C32 0.0227(10) 0.0192(9) 0.0263(11) -0.0054(8) -0.0021(8) 0.0033(8)
C42 0.0209(10) 0.0256(10) 0.0283(11) -0.0053(9) 0.0018(9) 0.0061(8)
C52 0.0182(10) 0.0260(10) 0.0247(10) -0.0006(9) 0.0037(8) 0.0014(8)
C62 0.0179(9) 0.0192(9) 0.0198(10) 0.0001(7) 0.0012(7) 0.0004(7)
C72 0.0239(10) 0.0158(8) 0.0199(9) -0.0019(8) 0.0008(8) -0.0004(7)
C82 0.0397(15) 0.0247(12) 0.0460(16) 0.0115(11) -0.0080(12) -0.0067(10)
C92 0.0204(10) 0.0320(12) 0.0256(11) -0.0101(9) 0.0020(8) -0.0026(9)
C102 0.0179(17) 0.0184(9) 0.0299(17) 0.0011(9) 0.0034(13) 0.0001(8)
C112 0.042(2) 0.0257(15) 0.041(2) -0.0064(15) -0.0011(15) -0.0125(15)
C122 0.0359(19) 0.0259(15) 0.042(2) 0.0022(15) 0.0120(16) -0.0047(15)
C10" 0.0179(17) 0.0184(9) 0.0299(17) 0.0011(9) 0.0034(13) 0.0001(8)
C11" 0.042(2) 0.0257(15) 0.041(2) -0.0064(15) -0.0011(15) -0.0125(15)
C12" 0.0359(19) 0.0259(15) 0.042(2) 0.0022(15) 0.0120(16) -0.0047(15)
C13 0.0319(11) 0.0134(8) 0.0125(8) -0.0009(7) 0.0029(8) 0.0022(8)
C23 0.0316(11) 0.0172(9) 0.0159(9) 0.0006(7) 0.0001(8) 0.0021(8)
C33 0.0364(12) 0.0199(9) 0.0210(10) 0.0009(8) -0.0034(10) 0.0070(9)
C43 0.0539(16) 0.0159(9) 0.0220(11) 0.0022(8) 0.0001(11) 0.0052(11)
C53 0.0487(15) 0.0156(9) 0.0236(11) 0.0008(8) 0.0077(10) 0.0007(9)
C63 0.0373(13) 0.0143(8) 0.0213(10) -0.0012(7) 0.0090(9) 0.0004(8)
C73 0.0262(11) 0.0227(10) 0.0271(11) 0.0072(9) 0.0017(9) 0.0038(9)
C83 0.0423(16) 0.0471(16) 0.0286(13) 0.0063(12) 0.0109(12) 0.0075(13)
C93 0.0261(11) 0.0306(12) 0.0356(13) 0.0073(11) -0.0025(10) 0.0013(9)
C103 0.0410(15) 0.0116(14) 0.016(3) -0.0069(19) 0.0147(14) -0.0020(11)
C113 0.0244(15) 0.0219(14) 0.0316(17) -0.0068(13) 0.0014(12) -0.0021(12)
C123 0.0304(16) 0.0246(13) 0.0235(14) -0.0014(13) 0.0067(12) -0.0014(13)
C10Z 0.0410(15) 0.0116(14) 0.016(3) -0.0069(19) 0.0147(14) -0.0020(11)
C11Z 0.0244(15) 0.0219(14) 0.0316(17) -0.0068(13) 0.0014(12) -0.0021(12)
C12Z 0.0304(16) 0.0246(13) 0.0235(14) -0.0014(13) 0.0067(12) -0.0014(13)
C14 0.0164(9) 0.0181(9) 0.0124(8) 0.0009(7) 0.0024(7) -0.0018(7)
C24 0.0186(9) 0.0290(10) 0.0142(8) 0.0019(8) -0.0005(7) -0.0023(8)
C34 0.0383(13) 0.0166(9) 0.0266(11) 0.0011(8) 0.0141(10) -0.0032(9)
C44 0.0171(9) 0.0327(12) 0.0199(10) 0.0070(9) -0.0008(7) -0.0016(8)
C54 0.0219(10) 0.0390(12) 0.0135(9) 0.0029(9) 0.0015(8) -0.0025(9)
C64 0.0452(15) 0.0188(10) 0.0320(13) 0.0049(9) 0.0184(11) -0.0027(10)
C74 0.0158(10) 0.0364(12) 0.0213(10) 0.0047(9) 0.0013(8) -0.0014(9)
C84 0.0329(12) 0.0359(13) 0.0279(12) 0.0183(10) 0.0093(10) 0.0078(10)
C94 0.0358(13) 0.0367(13) 0.0234(11) -0.0003(10) 0.0083(10) -0.0181(11)
C104 0.0244(11) 0.0329(11) 0.0210(10) -0.0014(9) 0.0082(9) 0.0017(9)
C15 0.082(3) 0.085(3) 0.136(5) 0.020(4) 0.043(3) 0.004(3)
C25 0.038(2) 0.070(3) 0.136(5) 0.041(3) 0.013(2) -0.0008(18)
C35 0.074(3) 0.058(2) 0.095(3) 0.019(2) -0.014(3) -0.041(2)
C45 0.080(3) 0.052(2) 0.099(4) -0.022(2) 0.028(3) -0.031(2)
C55 0.044(2) 0.045(2) 0.117(4) 0.013(2) -0.001(2) -0.0100(16)
C65 0.064(3) 0.081(3) 0.102(4) 0.019(3) -0.005(3) -0.019(2)

loop_
_atom_type_symbol
_atom_type_description
_atom_type_scat_dispersion_real
_atom_type_scat_dispersion_imag
_atom_type_scat_source
C C 0.0033 0.0016 'International Tables Vol C Tables 4.2.6.8 and 6.1.1.4'
D D 0.0000 0.0000 'International Tables Vol C Tables 4.2.6.8 and 6.1.1.4'
N N 0.0061 0.0033 'International Tables Vol C Tables 4.2.6.8 and 6.1.1.4'
Fe Fe 0.3463 0.8444 'International Tables Vol C Tables 4.2.6.8 and 6.1.1.4'
H H 0.0000 0.0000 'International Tables Vol C Tables 4.2.6.8 and 6.1.1.4'

loop_
_geom_angle_atom_site_label_1
_geom_angle_atom_site_label_2
_geom_angle_atom_site_label_3
_geom_angle
_geom_angle_site_symmetry_1
_geom_angle_site_symmetry_3
N2 Fe1 N11 118.06(7) . .
N2 Fe1 N21 127.65(7) . .
N11 Fe1 N21 98.84(7) . .
N2 Fe1 N1 75.05(6) . .
N11 Fe1 N1 118.96(7) . .
N21 Fe1 N1 119.27(7) . .
N3 N1 C14 111.64(15) 5_565 .
N3 N1 Fe1 117.74(12) 5_565 .
C14 N1 Fe1 130.57(12) . .
N3 N2 N2 114.23(19) . 5_565
N3 N2 Fe1 129.27(12) . .
N2 N2 Fe1 116.48(16) 5_565 .
N1 N3 N2 116.48(16) 5_565 .
C21 N11 C12 123.89(17) . .
C21 N11 Fe1 113.92(13) . .
C12 N11 Fe1 122.16(12) . .
C41 N21 C13 123.38(17) . .
C41 N21 Fe1 114.42(13) . .
C13 N21 Fe1 122.10(13) . .
N11 C21 C31 121.44(18) . .
N11 C21 C11' 126.9(6) . .
C31 C21 C11' 111.3(6) . .
N11 C21 C11 124.6(2) . .
C31 C21 C11 113.4(2) . .
C21 C31 C41 134.28(19) . .
C21 C31 H31 112.9 . .
C41 C31 H31 112.9 . .
N21 C41 C31 122.07(18) . .
N21 C41 C51 126.52(18) . .
C31 C41 C51 111.37(17) . .
C91 C51 C101 107.2(2) . .
C91 C51 C111 109.7(2) . .
C101 C51 C111 105.2(2) . .
C91 C51 C41 106.94(18) . .
C101 C51 C41 118.88(18) . .
C111 C51 C41 108.8(2) . .
C71 C11 C61 107.2(5) . .
C71 C11 C81 105.0(6) . .
C61 C11 C81 106.8(3) . .
C71 C11 C21 116.7(8) . .
C61 C11 C21 107.7(2) . .
C81 C11 C21 113.0(3) . .
C61' C11' C71' 110.2(17) . .
C61' C11' C81' 111.3(11) . .
C71' C11' C81' 106.8(15) . .
C61' C11' C21 101.7(7) . .
C71' C11' C21 119(2) . .
C81' C11' C21 108.2(7) . .
C51 C91 H91A 109.5 . .
C51 C91 H91B 109.5 . .
H91A C91 H91B 109.5 . .
C51 C91 H91C 109.5 . .
H91A C91 H91C 109.5 . .
H91B C91 H91C 109.5 . .
C51 C101 H10A 109.5 . .
C51 C101 H10B 109.5 . .
H10A C101 H10B 109.5 . .
C51 C101 H10C 109.5 . .
H10A C101 H10C 109.5 . .
H10B C101 H10C 109.5 . .
C51 C111 H11A 109.5 . .
C51 C111 H11B 109.5 . .
H11A C111 H11B 109.5 . .
C51 C111 H11C 109.5 . .
H11A C111 H11C 109.5 . .
H11B C111 H11C 109.5 . .
C22 C12 C62 119.59(18) . .
C22 C12 N11 121.26(17) . .
C62 C12 N11 119.06(17) . .
C32 C22 C12 118.86(19) . .
C32 C22 C72 118.02(18) . .
C12 C22 C72 123.13(18) . .
C42 C32 C22 121.8(2) . .
C42 C32 H32A 119.1 . .
C22 C32 H32A 119.1 . .
C32 C42 C52 119.0(2) . .
C32 C42 H42A 120.5 . .
C52 C42 H42A 120.5 . .
C42 C52 C62 121.8(2) . .
C42 C52 H52A 119.1 . .
C62 C52 H52A 119.1 . .
C52 C62 C12 118.67(19) . .
C52 C62 C10" 119.3(9) . .
C12 C62 C10" 121.7(9) . .
C52 C62 C102 118.5(4) . .
C12 C62 C102 122.8(4) . .
C22 C72 C92 109.60(18) . .
C22 C72 C82 112.88(19) . .
C92 C72 C82 109.15(19) . .
C22 C72 H72A 108.4 . .
C92 C72 H72A 108.4 . .
C82 C72 H72A 108.4 . .
C72 C82 H82A 109.5 . .
C72 C82 H82B 109.5 . .
H82A C82 H82B 109.5 . .
C72 C82 H82C 109.5 . .
H82A C82 H82C 109.5 . .
H82B C82 H82C 109.5 . .
C72 C92 H92A 109.5 . .
C72 C92 H92B 109.5 . .
H92A C92 H92B 109.5 . .
C72 C92 H92C 109.5 . .
H92A C92 H92C 109.5 . .
H92B C92 H92C 109.5 . .
C62 C102 C112 114.7(4) . .
C62 C102 C122 113.1(5) . .
C112 C102 C122 108.7(5) . .
C62 C102 H10D 106.6 . .
C112 C102 H10D 106.6 . .
C122 C102 H10D 106.6 . .
C62 C10" C11" 108.7(10) . .
C62 C10" C12" 110.1(8) . .
C11" C10" C12" 108.3(13) . .
C62 C10" H10E 109.9 . .
C11" C10" H10E 109.9 . .
C12" C10" H10E 109.9 . .
C23 C13 C63 119.96(19) . .
C23 C13 N21 121.39(19) . .
C63 C13 N21 118.6(2) . .
C33 C23 C13 118.5(2) . .
C33 C23 C73 117.3(2) . .
C13 C23 C73 124.23(19) . .
C43 C33 C23 121.6(2) . .
C43 C33 H33A 119.2 . .
C23 C33 H33A 119.2 . .
C53 C43 C33 119.2(2) . .
C53 C43 H43A 120.4 . .
C33 C43 H43A 120.4 . .
C43 C53 C63 121.7(2) . .
C43 C53 H53A 119.1 . .
C63 C53 H53A 119.1 . .
C53 C63 C13 118.6(2) . .
C53 C63 C10Z 117.0(6) . .
C13 C63 C10Z 123.3(6) . .
C53 C63 C103 119.7(3) . .
C13 C63 C103 121.6(3) . .
C23 C73 C93 110.13(19) . .
C23 C73 C83 112.4(2) . .
C93 C73 C83 108.5(2) . .
C23 C73 H73A 108.6 . .
C93 C73 H73A 108.6 . .
C83 C73 H73A 108.6 . .
C73 C83 H83A 109.5 . .
C73 C83 H83B 109.5 . .
H83A C83 H83B 109.5 . .
C73 C83 H83C 109.5 . .
H83A C83 H83C 109.5 . .
H83B C83 H83C 109.5 . .
C73 C93 H93A 109.5 . .
C73 C93 H93B 109.5 . .
H93A C93 H93B 109.5 . .
C73 C93 H93C 109.5 . .
H93A C93 H93C 109.5 . .
H93B C93 H93C 109.5 . .
C63 C103 C113 118.1(4) . .
C63 C103 C123 108.7(3) . .
C113 C103 C123 108.5(4) . .
C63 C103 H10F 107.0 . .
C113 C103 H10F 107.0 . .
C123 C103 H10F 107.0 . .
C11Z C10Z C12Z 112.8(9) . .
C11Z C10Z C63 102.5(5) . .
C12Z C10Z C63 109.8(7) . .
C11Z C10Z H10G 110.5 . .
C12Z C10Z H10G 110.5 . .
C63 C10Z H10G 110.5 . .
N1 C14 C34 111.75(16) . .
N1 C14 C44 112.06(16) . .
C34 C14 C44 108.76(18) . .
N1 C14 C24 106.48(15) . .
C34 C14 C24 108.67(18) . .
C44 C14 C24 109.01(17) . .
C14 C24 C54 109.89(17) . .
C14 C24 H24A 109.7 . .
C54 C24 H24A 109.7 . .
C14 C24 H24B 109.7 . .
C54 C24 H24B 109.7 . .
H24A C24 H24B 108.2 . .
C14 C34 C64 110.56(18) . .
C14 C34 H34A 109.5 . .
C64 C34 H34A 109.5 . .
C14 C34 H34B 109.5 . .
C64 C34 H34B 109.5 . .
H34A C34 H34B 108.1 . .
C14 C44 C74 110.21(17) . .
C14 C44 H44A 109.6 . .
C74 C44 H44A 109.6 . .
C14 C44 H44B 109.6 . .
C74 C44 H44B 109.6 . .
H44A C44 H44B 108.1 . .
C84 C54 C104 109.3(2) . .
C84 C54 C24 109.66(19) . .
C104 C54 C24 109.76(18) . .
C84 C54 H54A 109.4 . .
C104 C54 H54A 109.4 . .
C24 C54 H54A 109.4 . .
C84 C64 C34 109.2(2) . .
C84 C64 C94 110.1(2) . .
C34 C64 C94 109.0(2) . .
C84 C64 H64A 109.5 . .
C34 C64 H64A 109.5 . .
C94 C64 H64A 109.5 . .
C104 C74 C94 109.4(2) . .
C104 C74 C44 109.53(19) . .
C94 C74 C44 109.50(19) . .
C104 C74 H74A 109.5 . .
C94 C74 H74A 109.5 . .
C44 C74 H74A 109.5 . .
C54 C84 C64 109.32(19) . .
C54 C84 H84A 109.8 . .
C64 C84 H84A 109.8 . .
C54 C84 H84B 109.8 . .
C64 C84 H84B 109.8 . .
H84A C84 H84B 108.3 . .
C74 C94 C64 108.83(19) . .
C74 C94 H94A 109.9 . .
C64 C94 H94A 109.9 . .
C74 C94 H94B 109.9 . .
C64 C94 H94B 109.9 . .
H94A C94 H94B 108.3 . .
C74 C104 C54 109.65(18) . .
C74 C104 H10H 109.7 . .
C54 C104 H10H 109.7 . .
C74 C104 H10I 109.7 . .
C54 C104 H10I 109.7 . .
H10H C104 H10I 108.2 . .
C65 C15 C25 120.2(5) . .
C65 C15 D15 119.9 . .
C25 C15 D15 119.9 . .
C35 C25 C15 121.4(5) . .
C35 C25 D25 119.3 . .
C15 C25 D25 119.3 . .
C25 C35 C45 118.0(4) . .
C25 C35 D35 121.0 . .
C45 C35 D35 121.0 . .
C55 C45 C35 118.6(4) . .
C55 C45 D45 120.7 . .
C35 C45 D45 120.7 . .
C65 C55 C45 121.4(4) . .
C65 C55 D55 119.3 . .
C45 C55 D55 119.3 . .
C55 C65 C15 120.2(5) . .
C55 C65 D65 119.9 . .
C15 C65 D65 119.9 . .

loop_
_geom_bond_atom_site_label_1
_geom_bond_atom_site_label_2
_geom_bond_distance
_geom_bond_site_symmetry_2
Fe1 N2 2.0128(16) .
Fe1 N11 2.0181(17) .
Fe1 N21 2.0430(16) .
Fe1 N1 2.0610(17) .
N1 N3 1.307(2) 5_565
N1 C14 1.495(2) .
N2 N3 1.318(2) .
N2 N2 1.408(3) 5_565
N3 N1 1.307(2) 5_565
N11 C21 1.341(2) .
N11 C12 1.443(2) .
N21 C41 1.337(3) .
N21 C13 1.444(3) .
C21 C31 1.408(3) .
C21 C11' 1.579(5) .
C21 C11 1.582(3) .
C31 C41 1.419(3) .
C31 H31 0.9500 .
C41 C51 1.575(3) .
C51 C91 1.541(4) .
C51 C101 1.547(3) .
C51 C111 1.557(4) .
C11 C71 1.539(6) .
C11 C61 1.543(4) .
C11 C81 1.550(5) .
C61 H61A 0.9800 .
C61 H61B 0.9800 .
C61 H61C 0.9800 .
C71 H71A 0.9800 .
C71 H71B 0.9800 .
C71 H71C 0.9800 .
C81 H81A 0.9800 .
C81 H81B 0.9800 .
C81 H81C 0.9800 .
C11' C61' 1.518(13) .
C11' C71' 1.534(15) .
C11' C81' 1.542(13) .
C61' H61D 0.9800 .
C61' H61E 0.9800 .
C61' H61F 0.9800 .
C71' H71D 0.9800 .
C71' H71E 0.9800 .
C71' H71F 0.9800 .
C81' H81D 0.9800 .
C81' H81E 0.9800 .
C81' H81F 0.9800 .
C91 H91A 0.9800 .
C91 H91B 0.9800 .
C91 H91C 0.9800 .
C101 H10A 0.9800 .
C101 H10B 0.9800 .
C101 H10C 0.9800 .
C111 H11A 0.9800 .
C111 H11B 0.9800 .
C111 H11C 0.9800 .
C12 C22 1.412(3) .
C12 C62 1.414(3) .
C22 C32 1.393(3) .
C22 C72 1.521(3) .
C32 C42 1.377(3) .
C32 H32A 0.9500 .
C42 C52 1.384(3) .
C42 H42A 0.9500 .
C52 C62 1.395(3) .
C52 H52A 0.9500 .
C62 C10" 1.526(5) .
C62 C102 1.526(3) .
C72 C92 1.532(3) .
C72 C82 1.534(3) .
C72 H72A 1.0000 .
C82 H82A 0.9800 .
C82 H82B 0.9800 .
C82 H82C 0.9800 .
C92 H92A 0.9800 .
C92 H92B 0.9800 .
C92 H92C 0.9800 .
C102 C112 1.530(7) .
C102 C122 1.537(9) .
C102 H10D 1.0000 .
C112 H11D 0.9800 .
C112 H11E 0.9800 .
C112 H11F 0.9800 .
C122 H12A 0.9800 .
C122 H12B 0.9800 .
C122 H12C 0.9800 .
C10" C11" 1.529(17) .
C10" C12" 1.535(14) .
C10" H10E 1.0000 .
C11" H11G 0.9800 .
C11" H11H 0.9800 .
C11" H11I 0.9800 .
C12" H12D 0.9800 .
C12" H12E 0.9800 .
C12" H12F 0.9800 .
C13 C23 1.408(3) .
C13 C63 1.413(3) .
C23 C33 1.402(3) .
C23 C73 1.520(3) .
C33 C43 1.380(3) .
C33 H33A 0.9500 .
C43 C53 1.376(4) .
C43 H43A 0.9500 .
C53 C63 1.395(3) .
C53 H53A 0.9500 .
C63 C10Z 1.530(5) .
C63 C103 1.534(4) .
C73 C93 1.538(3) .
C73 C83 1.544(3) .
C73 H73A 1.0000 .
C83 H83A 0.9800 .
C83 H83B 0.9800 .
C83 H83C 0.9800 .
C93 H93A 0.9800 .
C93 H93B 0.9800 .
C93 H93C 0.9800 .
C103 C113 1.545(6) .
C103 C123 1.554(5) .
C103 H10F 1.0000 .
C113 H11J 0.9800 .
C113 H11K 0.9800 .
C113 H11L 0.9800 .
C123 H12G 0.9800 .
C123 H12H 0.9800 .
C123 H12I 0.9800 .
C10Z C11Z 1.497(10) .
C10Z C12Z 1.522(13) .
C10Z H10G 1.0000 .
C11Z H11M 0.9800 .
C11Z H11N 0.9800 .
C11Z H11O 0.9800 .
C12Z H12J 0.9800 .
C12Z H12K 0.9800 .
C12Z H12L 0.9800 .
C14 C34 1.528(3) .
C14 C44 1.532(3) .
C14 C24 1.533(3) .
C24 C54 1.536(3) .
C24 H24A 0.9900 .
C24 H24B 0.9900 .
C34 C64 1.534(3) .
C34 H34A 0.9900 .
C34 H34B 0.9900 .
C44 C74 1.538(3) .
C44 H44A 0.9900 .
C44 H44B 0.9900 .
C54 C84 1.518(4) .
C54 C104 1.532(3) .
C54 H54A 1.0000 .
C64 C84 1.532(4) .
C64 C94 1.539(4) .
C64 H64A 1.0000 .
C74 C104 1.525(3) .
C74 C94 1.531(4) .
C74 H74A 1.0000 .
C84 H84A 0.9900 .
C84 H84B 0.9900 .
C94 H94A 0.9900 .
C94 H94B 0.9900 .
C104 H10H 0.9900 .
C104 H10I 0.9900 .
C15 C65 1.357(7) .
C15 C25 1.364(7) .
C15 D15 0.9500 .
C25 C35 1.342(7) .
C25 D25 0.9500 .
C35 C45 1.418(6) .
C35 D35 0.9500 .
C45 C55 1.377(6) .
C45 D45 0.9500 .
C55 C65 1.318(7) .
C55 D55 0.9500 .
C65 D65 0.9500 .

loop_
_geom_torsion_atom_site_label_1
_geom_torsion_atom_site_label_2
_geom_torsion_atom_site_label_3
_geom_torsion_atom_site_label_4
_geom_torsion
_geom_torsion_site_symmetry_1
_geom_torsion_site_symmetry_4
N2 Fe1 N1 N3 -1.02(14) . 5_565
N11 Fe1 N1 N3 -115.15(14) . 5_565
N21 Fe1 N1 N3 124.09(14) . 5_565
N2 Fe1 N1 C14 176.24(17) . .
N11 Fe1 N1 C14 62.11(18) . .
N21 Fe1 N1 C14 -58.65(18) . .
N11 Fe1 N2 N3 -65.32(18) . .
N21 Fe1 N2 N3 63.82(19) . .
N1 Fe1 N2 N3 179.49(18) . .
N11 Fe1 N2 N2 116.55(18) . 5_565
N21 Fe1 N2 N2 -114.31(17) . 5_565
N1 Fe1 N2 N2 1.35(17) . 5_565
N2 N2 N3 N1 -0.7(3) 5_565 5_565
Fe1 N2 N3 N1 -178.86(13) . 5_565
N2 Fe1 N11 C21 179.04(13) . .
N21 Fe1 N11 C21 37.46(15) . .
N1 Fe1 N11 C21 -93.20(14) . .
N2 Fe1 N11 C12 -2.97(17) . .
N21 Fe1 N11 C12 -144.55(14) . .
N1 Fe1 N11 C12 84.79(15) . .
N2 Fe1 N21 C41 -166.46(13) . .
N11 Fe1 N21 C41 -30.30(15) . .
N1 Fe1 N21 C41 100.16(15) . .
N2 Fe1 N21 C13 9.93(19) . .
N11 Fe1 N21 C13 146.09(16) . .
N1 Fe1 N21 C13 -83.45(17) . .
C12 N11 C21 C31 161.38(18) . .
Fe1 N11 C21 C31 -20.7(2) . .
C12 N11 C21 C11' -10.7(6) . .
Fe1 N11 C21 C11' 167.3(5) . .
C12 N11 C21 C11 -27.9(3) . .
Fe1 N11 C21 C11 150.06(19) . .
N11 C21 C31 C41 -16.4(4) . .
C11' C21 C31 C41 156.8(5) . .
C11 C21 C31 C41 171.9(2) . .
C13 N21 C41 C31 -169.98(19) . .
Fe1 N21 C41 C31 6.4(3) . .
C13 N21 C41 C51 12.4(3) . .
Fe1 N21 C41 C51 -171.22(17) . .
C21 C31 C41 N21 25.4(4) . .
C21 C31 C41 C51 -156.7(2) . .
N21 C41 C51 C91 109.7(2) . .
C31 C41 C51 C91 -68.1(3) . .
N21 C41 C51 C101 -11.7(3) . .
C31 C41 C51 C101 170.5(2) . .
N21 C41 C51 C111 -131.9(2) . .
C31 C41 C51 C111 50.3(2) . .
N11 C21 C11 C71 28.2(5) . .
C31 C21 C11 C71 -160.4(5) . .
N11 C21 C11 C61 -92.3(3) . .
C31 C21 C11 C61 79.1(3) . .
N11 C21 C11 C81 150.0(3) . .
C31 C21 C11 C81 -38.6(3) . .
N11 C21 C11' C61' -118.9(8) . .
C31 C21 C11' C61' 68.3(8) . .
N11 C21 C11' C71' 2.0(18) . .
C31 C21 C11' C71' -170.7(16) . .
N11 C21 C11' C81' 123.8(8) . .
C31 C21 C11' C81' -48.9(10) . .
C21 N11 C12 C22 101.6(2) . .
Fe1 N11 C12 C22 -76.2(2) . .
C21 N11 C12 C62 -81.8(2) . .
Fe1 N11 C12 C62 100.42(19) . .
C62 C12 C22 C32 5.6(3) . .
N11 C12 C22 C32 -177.83(18) . .
C62 C12 C22 C72 -173.95(19) . .
N11 C12 C22 C72 2.6(3) . .
C12 C22 C32 C42 -1.2(3) . .
C72 C22 C32 C42 178.4(2) . .
C22 C32 C42 C52 -2.8(4) . .
C32 C42 C52 C62 2.4(4) . .
C42 C52 C62 C12 2.0(3) . .
C42 C52 C62 C10" -172.0(7) . .
C42 C52 C62 C102 -179.1(3) . .
C22 C12 C62 C52 -6.0(3) . .
N11 C12 C62 C52 177.39(18) . .
C22 C12 C62 C10" 167.8(7) . .
N11 C12 C62 C10" -8.8(7) . .
C22 C12 C62 C102 175.1(3) . .
N11 C12 C62 C102 -1.5(4) . .
C32 C22 C72 C92 -64.3(2) . .
C12 C22 C72 C92 115.3(2) . .
C32 C22 C72 C82 57.6(3) . .
C12 C22 C72 C82 -122.8(2) . .
C52 C62 C102 C112 -96.2(7) . .
C12 C62 C102 C112 82.7(7) . .
C52 C62 C102 C122 29.3(6) . .
C12 C62 C102 C122 -151.8(4) . .
C52 C62 C10" C11" -60.5(12) . .
C12 C62 C10" C11" 125.7(11) . .
C52 C62 C10" C12" 57.9(15) . .
C12 C62 C10" C12" -115.9(12) . .
C41 N21 C13 C23 -95.0(3) . .
Fe1 N21 C13 C23 88.9(2) . .
C41 N21 C13 C63 86.8(2) . .
Fe1 N21 C13 C63 -89.2(2) . .
C63 C13 C23 C33 -6.3(3) . .
N21 C13 C23 C33 175.56(19) . .
C63 C13 C23 C73 174.3(2) . .
N21 C13 C23 C73 -3.8(3) . .
C13 C23 C33 C43 1.8(3) . .
C73 C23 C33 C43 -178.8(2) . .
C23 C33 C43 C53 3.1(4) . .
C33 C43 C53 C63 -3.5(4) . .
C43 C53 C63 C13 -1.0(3) . .
C43 C53 C63 C10Z 167.6(5) . .
C43 C53 C63 C103 -177.6(3) . .
C23 C13 C63 C53 6.0(3) . .
N21 C13 C63 C53 -175.87(19) . .
C23 C13 C63 C10Z -161.9(5) . .
N21 C13 C63 C10Z 16.3(5) . .
C23 C13 C63 C103 -177.5(2) . .
N21 C13 C63 C103 0.7(3) . .
C33 C23 C73 C93 60.6(3) . .
C13 C23 C73 C93 -120.1(2) . .
C33 C23 C73 C83 -60.4(3) . .
C13 C23 C73 C83 118.9(2) . .
C53 C63 C103 C113 52.1(5) . .
C13 C63 C103 C113 -124.3(4) . .
C53 C63 C103 C123 -71.9(5) . .
C13 C63 C103 C123 111.6(4) . .
C53 C63 C10Z C11Z 99.6(8) . .
C13 C63 C10Z C11Z -92.4(8) . .
C53 C63 C10Z C12Z -20.5(9) . .
C13 C63 C10Z C12Z 147.5(6) . .
N3 N1 C14 C34 60.5(2) 5_565 .
Fe1 N1 C14 C34 -116.94(18) . .
N3 N1 C14 C44 -61.9(2) 5_565 .
Fe1 N1 C14 C44 120.69(17) . .
N3 N1 C14 C24 178.98(16) 5_565 .
Fe1 N1 C14 C24 1.6(2) . .
N1 C14 C24 C54 -179.61(17) . .
C34 C14 C24 C54 -59.1(2) . .
C44 C14 C24 C54 59.3(2) . .
N1 C14 C34 C64 176.40(19) . .
C44 C14 C34 C64 -59.4(3) . .
C24 C14 C34 C64 59.2(3) . .
N1 C14 C44 C74 -177.06(17) . .
C34 C14 C44 C74 58.9(2) . .
C24 C14 C44 C74 -59.5(2) . .
C14 C24 C54 C84 60.5(2) . .
C14 C24 C54 C104 -59.6(2) . .
C14 C34 C64 C84 -59.8(3) . .
C14 C34 C64 C94 60.5(3) . .
C14 C44 C74 C104 59.8(2) . .
C14 C44 C74 C94 -60.2(2) . .
C104 C54 C84 C64 59.9(2) . .
C24 C54 C84 C64 -60.4(2) . .
C34 C64 C84 C54 59.8(3) . .
C94 C64 C84 C54 -59.8(2) . .
C104 C74 C94 C64 -59.6(2) . .
C44 C74 C94 C64 60.4(2) . .
C84 C64 C94 C74 59.4(2) . .
C34 C64 C94 C74 -60.4(3) . .
C94 C74 C104 C54 60.7(2) . .
C44 C74 C104 C54 -59.3(2) . .
C84 C54 C104 C74 -60.8(2) . .
C24 C54 C104 C74 59.5(2) . .
C65 C15 C25 C35 0.7(8) . .
C15 C25 C35 C45 0.9(7) . .
C25 C35 C45 C55 -0.3(6) . .
C35 C45 C55 C65 -2.0(6) . .
C45 C55 C65 C15 3.6(7) . .
C25 C15 C65 C55 -3.0(8) . .
